data_4038225
loop_
_publ_author_name
'Liu, Renzhi'
'Yang, Min'
'Xie, Wenlin'
'Dong, Wenbi'
'Zhou, Hongwei'
'Yadav, Sarita'
'Potkin, Vladimir Ivanovich'
'Qiu, Guanyinsheng'

_publ_section_title
;
 Synthesis of 3-Hydroxyisoindolin-1-ones Through 1, 4-Dioxane-Mediated
 Hydroxylhydrative aza-Cyclization of 2-Alkynylbenzamide in Water.
;
_journal_name_full 'The Journal of organic chemistry'
_journal_paper_doi 10.1021/acs.joc.9b03466
_journal_year 2020
_chemical_formula_moiety 'C11 H11 Br2 N O4'
_chemical_formula_sum 'C11 H11 Br2 N O4'
_chemical_formula_weight 381.03
_space_group_crystal_system monoclinic
_space_group_IT_number 14
_space_group_name_Hall '-P 2ybc'
_space_group_name_H-M_alt 'P 1 21/c 1'
_atom_sites_solution_hydrogens geom
_atom_sites_solution_primary dual
_audit_creation_date 2019-10-08
_audit_creation_method
;
Olex2 1.2
(compiled 2018.05.29 svn.r3508 for OlexSys, GUI svn.r5506)
;
_cell_angle_alpha 90
_cell_angle_beta 117.79(2)
_cell_angle_gamma 90
_cell_formula_units_Z 4
_cell_length_a 14.974(3)
_cell_length_b 6.7690(6)
_cell_length_c 14.617(2)
_cell_measurement_reflns_used 1666
_cell_measurement_temperature 298.15
_cell_measurement_theta_max 27.5300
_cell_measurement_theta_min 3.3930
_cell_volume 1310.7(4)
_computing_cell_refinement 'CrysAlisPro 1.171.39.46 (Rigaku OD, 2018)'
_computing_data_collection 'CrysAlisPro 1.171.39.46 (Rigaku OD, 2018)'
_computing_data_reduction 'CrysAlisPro 1.171.39.46 (Rigaku OD, 2018)'
_computing_molecular_graphics 'Olex2 (Dolomanov et al., 2009)'
_computing_publication_material 'Olex2 (Dolomanov et al., 2009)'
_computing_structure_refinement 'ShelXL (Sheldrick, 2015)'
_computing_structure_solution 'ShelXT (Sheldrick, 2015)'
_diffrn_ambient_temperature 298.15
_diffrn_detector 'CCD plate'
_diffrn_detector_area_resol_mean 16.0802
_diffrn_detector_type Eos
_diffrn_measured_fraction_theta_full 0.995
_diffrn_measured_fraction_theta_max 0.845
_diffrn_measurement_details
;
List of Runs (angles in degrees, time in seconds):

  # Type    Start    End  Width  t~exp~   \w     \q     \k     \f   Frames
--------------------------------------------------------------------------
  1  \w     -6.00  23.00   1.00    8.15    --  -15.89 -99.00 -90.00   29
  2  \w    -46.00  33.00   1.00    8.15    --   16.20 -57.00  60.00   79
  3  \w      3.00  51.00   1.00    8.15    --   16.20  57.00-180.00   48
  4  \w    -46.00  35.00   1.00    8.15    --   16.20 -38.00 -30.00   81
;
_diffrn_measurement_device 'four-circle diffractometer'
_diffrn_measurement_device_type 'Xcalibur, Eos, Gemini'
_diffrn_measurement_method '\w scans'
_diffrn_orient_matrix_type 'CrysAlisPro convention (1999,Acta A55,543-557)'
_diffrn_orient_matrix_UB_11 0.0501613000
_diffrn_orient_matrix_UB_12 0.0275202000
_diffrn_orient_matrix_UB_13 0.0127767000
_diffrn_orient_matrix_UB_21 -0.0133663000
_diffrn_orient_matrix_UB_22 0.1011610000
_diffrn_orient_matrix_UB_23 -0.0021938000
_diffrn_orient_matrix_UB_31 0.0132177000
_diffrn_orient_matrix_UB_32 -0.0022981000
_diffrn_orient_matrix_UB_33 0.0532891000
_diffrn_radiation_monochromator graphite
_diffrn_radiation_probe x-ray
_diffrn_radiation_type MoK\a
_diffrn_radiation_wavelength 0.71073
_diffrn_reflns_av_R_equivalents 0.0693
_diffrn_reflns_av_unetI/netI 0.1473
_diffrn_reflns_Laue_measured_fraction_full 0.995
_diffrn_reflns_Laue_measured_fraction_max 0.845
_diffrn_reflns_limit_h_max 20
_diffrn_reflns_limit_h_min -13
_diffrn_reflns_limit_k_max 9
_diffrn_reflns_limit_k_min -7
_diffrn_reflns_limit_l_max 17
_diffrn_reflns_limit_l_min -20
_diffrn_reflns_number 6304
_diffrn_reflns_point_group_measured_fraction_full 0.995
_diffrn_reflns_point_group_measured_fraction_max 0.845
_diffrn_reflns_theta_full 25.242
_diffrn_reflns_theta_max 29.289
_diffrn_reflns_theta_min 3.151
_diffrn_source 'fine-focus sealed X-ray tube'
_diffrn_source_type 'Enhance (Mo) X-ray Source'
_exptl_absorpt_coefficient_mu 6.190
_exptl_absorpt_correction_T_max 1.00000
_exptl_absorpt_correction_T_min 0.15895
_exptl_absorpt_correction_type multi-scan
_exptl_absorpt_process_details
;
CrysAlisPro 1.171.39.46 (Rigaku Oxford Diffraction, 2018)
Empirical absorption correction using spherical harmonics,
 implemented in SCALE3 ABSPACK scaling algorithm.
;
_exptl_crystal_colour colourless
_exptl_crystal_colour_primary colourless
_exptl_crystal_density_diffrn 1.931
_exptl_crystal_description block
_exptl_crystal_F_000 744
_exptl_crystal_size_max 0.12
_exptl_crystal_size_mid 0.11
_exptl_crystal_size_min 0.1
_refine_diff_density_max 0.927
_refine_diff_density_min -0.869
_refine_diff_density_rms 0.119
_refine_ls_extinction_method none
_refine_ls_goodness_of_fit_ref 0.983
_refine_ls_hydrogen_treatment constr
_refine_ls_matrix_type full
_refine_ls_number_parameters 166
_refine_ls_number_reflns 3025
_refine_ls_number_restraints 0
_refine_ls_restrained_S_all 0.983
_refine_ls_R_factor_all 0.1513
_refine_ls_R_factor_gt 0.0621
_refine_ls_shift/su_max 0.001
_refine_ls_shift/su_mean 0.000
_refine_ls_structure_factor_coef Fsqd
_refine_ls_weighting_details 'w=1/[\s^2^(Fo^2^)+(0.0203P)^2^] where P=(Fo^2^+2Fc^2^)/3'
_refine_ls_weighting_scheme calc
_refine_ls_wR_factor_gt 0.0885
_refine_ls_wR_factor_ref 0.1140
_reflns_Friedel_coverage 0.000
_reflns_number_gt 1521
_reflns_number_total 3025
_reflns_threshold_expression 'I > 2\s(I)'
_cod_data_source_file jo9b03466_si_002.cif
_cod_data_source_block 20190614-1
_cod_database_code 4038225
_shelx_shelxl_version_number 2018/3
_chemical_oxdiff_formula 'C H O N Br'
_shelx_space_group_comment
;
The symmetry employed for this shelxl refinement is uniquely defined
by the following loop, which should always be used as a source of
symmetry information in preference to the above space-group names.
They are only intended as comments.
;
_shelx_estimated_absorpt_t_max 0.576
_shelx_estimated_absorpt_t_min 0.524
_reflns_odcompleteness_completeness 98.46
_reflns_odcompleteness_iscentric 1
_reflns_odcompleteness_theta 26.32
_olex2_refinement_description
;
1. Fixed Uiso
 At 1.2 times of:
  All C(H) groups, All C(H,H) groups
 At 1.5 times of:
  All C(H,H,H) groups, All O(H) groups
2.a Secondary CH2 refined with riding coordinates:
 C11(H11A,H11B)
2.b Aromatic/amide H refined with riding coordinates:
 C6(H6), C3(H3A), C5(H5), C4(H4A)
2.c Idealised Me refined as rotating group:
 C9(H9A,H9B,H9C)
2.d Idealised tetrahedral OH refined as rotating group:
 O4(H4), O3(H3)
;
_olex2_submission_special_instructions 'No special instructions were received'
_oxdiff_exptl_absorpt_empirical_details
;
Empirical correction (ABSPACK) includes:
- Absorption correction using spherical harmonics
- Frame scaling
;
_oxdiff_exptl_absorpt_empirical_full_max 4.339
_oxdiff_exptl_absorpt_empirical_full_min 0.601

loop_
_space_group_symop_operation_xyz
'x, y, z'
'-x, y+1/2, -z+1/2'
'-x, -y, -z'
'x, -y-1/2, z-1/2'

loop_
_atom_site_label
_atom_site_type_symbol
_atom_site_fract_x
_atom_site_fract_y
_atom_site_fract_z
_atom_site_U_iso_or_equiv
_atom_site_adp_type
_atom_site_occupancy
_atom_site_site_symmetry_order
_atom_site_calc_flag
_atom_site_refinement_flags_posn
_atom_site_refinement_flags_adp
_atom_site_refinement_flags_occupancy
_atom_site_disorder_assembly
_atom_site_disorder_group
Br1 Br 0.22612(6) 0.10659(10) 0.66480(5) 0.0473(3) Uani 1 1 d . . . . .
Br2 Br 0.15170(8) 0.23735(13) 0.82368(7) 0.0780(4) Uani 1 1 d . . . . .
O2 O 0.4543(3) 0.4137(6) 0.8006(3) 0.0419(12) Uani 1 1 d . . . . .
O4 O 0.3327(4) -0.0398(6) 0.8984(3) 0.0501(14) Uani 1 1 d . . . . .
H4 H 0.336331 -0.043219 0.956078 0.075 Uiso 1 1 calc GR . . . .
O3 O 0.3065(4) 0.5706(6) 0.8668(3) 0.0482(14) Uani 1 1 d . . . . .
H3 H 0.311075 0.689970 0.860369 0.072 Uiso 1 1 calc GR . . . .
O1 O 0.3821(4) 0.5413(7) 0.5985(3) 0.0434(13) Uani 1 1 d . . . . .
N1 N 0.3600(4) 0.4952(7) 0.7419(3) 0.0334(14) Uani 1 1 d . . . . .
C1 C 0.3282(5) 0.5429(8) 0.6405(5) 0.0316(16) Uani 1 1 d . . . . .
C7 C 0.1931(5) 0.5706(9) 0.6780(5) 0.0334(16) Uani 1 1 d . . . . .
C2 C 0.2225(5) 0.6025(8) 0.6016(4) 0.0275(15) Uani 1 1 d . . . . .
C10 C 0.2637(5) 0.2537(9) 0.7914(4) 0.0340(16) Uani 1 1 d . . . . .
C8 C 0.2788(5) 0.4767(9) 0.7712(4) 0.0329(17) Uani 1 1 d . . . . .
C6 C 0.1003(5) 0.6357(9) 0.6634(5) 0.0429(18) Uani 1 1 d . . . . .
H6 H 0.080618 0.622816 0.714849 0.051 Uiso 1 1 calc R . . . .
C11 C 0.3561(6) 0.1538(9) 0.8784(5) 0.050(2) Uani 1 1 d . . . . .
H11A H 0.409876 0.146726 0.859059 0.060 Uiso 1 1 calc R . . . .
H11B H 0.380017 0.232669 0.940783 0.060 Uiso 1 1 calc R . . . .
C3 C 0.1582(5) 0.6907(9) 0.5072(4) 0.0384(18) Uani 1 1 d . . . . .
H3A H 0.177853 0.709157 0.456136 0.046 Uiso 1 1 calc R . . . .
C5 C 0.0366(6) 0.7223(10) 0.5676(6) 0.053(2) Uani 1 1 d . . . . .
H5 H -0.027468 0.762731 0.555081 0.064 Uiso 1 1 calc R . . . .
C4 C 0.0644(6) 0.7494(10) 0.4928(6) 0.048(2) Uani 1 1 d . . . . .
H4A H 0.019553 0.808416 0.430718 0.058 Uiso 1 1 calc R . . . .
C9 C 0.5260(6) 0.5623(12) 0.8626(6) 0.069(3) Uani 1 1 d . . . . .
H9A H 0.538085 0.651217 0.818393 0.103 Uiso 1 1 calc GR . . . .
H9B H 0.588182 0.499985 0.909676 0.103 Uiso 1 1 calc GR . . . .
H9C H 0.499354 0.634605 0.900947 0.103 Uiso 1 1 calc GR . . . .

loop_
_atom_site_aniso_label
_atom_site_aniso_U_11
_atom_site_aniso_U_22
_atom_site_aniso_U_33
_atom_site_aniso_U_23
_atom_site_aniso_U_13
_atom_site_aniso_U_12
Br1 0.0673(6) 0.0281(4) 0.0362(4) -0.0102(3) 0.0155(4) -0.0081(3)
Br2 0.1126(9) 0.0520(6) 0.1157(7) 0.0104(5) 0.0920(7) -0.0063(5)
O2 0.038(3) 0.042(3) 0.035(2) 0.008(2) 0.008(2) -0.003(2)
O4 0.097(4) 0.030(3) 0.029(2) -0.002(2) 0.034(3) -0.013(3)
O3 0.097(4) 0.027(3) 0.031(2) -0.008(2) 0.039(3) -0.010(3)
O1 0.048(4) 0.056(3) 0.031(2) 0.004(2) 0.022(3) 0.003(2)
N1 0.037(4) 0.037(3) 0.020(3) 0.006(2) 0.008(3) 0.001(2)
C1 0.047(5) 0.016(3) 0.031(4) -0.011(3) 0.017(4) -0.003(3)
C7 0.044(5) 0.023(3) 0.039(4) 0.003(3) 0.024(3) -0.004(3)
C2 0.039(5) 0.020(3) 0.027(3) -0.004(3) 0.019(3) 0.004(3)
C10 0.047(5) 0.029(4) 0.029(3) -0.013(3) 0.020(3) -0.018(3)
C8 0.059(5) 0.021(3) 0.024(3) -0.010(3) 0.024(3) -0.013(3)
C6 0.035(5) 0.038(4) 0.062(5) -0.004(4) 0.029(4) -0.005(3)
C11 0.074(6) 0.029(4) 0.032(4) 0.006(3) 0.013(4) -0.015(4)
C3 0.047(5) 0.040(4) 0.026(4) -0.005(3) 0.016(3) -0.002(3)
C5 0.045(6) 0.032(4) 0.066(5) 0.002(4) 0.011(4) 0.006(3)
C4 0.056(6) 0.034(4) 0.044(4) -0.005(4) 0.014(4) 0.000(4)
C9 0.046(6) 0.076(6) 0.065(5) -0.020(5) 0.009(4) -0.022(5)

loop_
_atom_type_symbol
_atom_type_description
_atom_type_scat_dispersion_real
_atom_type_scat_dispersion_imag
_atom_type_scat_source
C C 0.0033 0.0016 'International Tables Vol C Tables 4.2.6.8 and 6.1.1.4'
H H 0.0000 0.0000 'International Tables Vol C Tables 4.2.6.8 and 6.1.1.4'
Br Br -0.2901 2.4595 'International Tables Vol C Tables 4.2.6.8 and 6.1.1.4'
N N 0.0061 0.0033 'International Tables Vol C Tables 4.2.6.8 and 6.1.1.4'
O O 0.0106 0.0060 'International Tables Vol C Tables 4.2.6.8 and 6.1.1.4'

loop_
_geom_angle_atom_site_label_1
_geom_angle_atom_site_label_2
_geom_angle_atom_site_label_3
_geom_angle
_geom_angle_site_symmetry_1
_geom_angle_site_symmetry_3
_geom_angle_publ_flag
N1 O2 C9 110.9(5) . . ?
C11 O4 H4 109.5 . . ?
C8 O3 H3 109.5 . . ?
O2 N1 C8 122.0(5) . . ?
C1 N1 O2 120.4(5) . . ?
C1 N1 C8 114.7(5) . . ?
O1 C1 N1 124.4(6) . . ?
O1 C1 C2 130.8(6) . . ?
N1 C1 C2 104.7(6) . . ?
C2 C7 C8 109.6(6) . . ?
C6 C7 C2 119.9(6) . . ?
C6 C7 C8 130.3(6) . . ?
C7 C2 C1 109.5(5) . . ?
C7 C2 C3 121.8(6) . . ?
C3 C2 C1 128.6(6) . . ?
Br1 C10 Br2 107.6(3) . . ?
C8 C10 Br1 108.4(4) . . ?
C8 C10 Br2 108.4(4) . . ?
C11 C10 Br1 108.2(4) . . ?
C11 C10 Br2 108.8(4) . . ?
C11 C10 C8 115.2(5) . . ?
O3 C8 N1 110.4(5) . . ?
O3 C8 C7 116.0(5) . . ?
O3 C8 C10 104.4(4) . . ?
N1 C8 C7 99.9(5) . . ?
N1 C8 C10 110.3(5) . . ?
C7 C8 C10 115.9(5) . . ?
C7 C6 H6 121.5 . . ?
C7 C6 C5 117.1(7) . . ?
C5 C6 H6 121.5 . . ?
O4 C11 C10 111.3(6) . . ?
O4 C11 H11A 109.4 . . ?
O4 C11 H11B 109.4 . . ?
C10 C11 H11A 109.4 . . ?
C10 C11 H11B 109.4 . . ?
H11A C11 H11B 108.0 . . ?
C2 C3 H3A 121.3 . . ?
C4 C3 C2 117.3(6) . . ?
C4 C3 H3A 121.3 . . ?
C6 C5 H5 118.6 . . ?
C4 C5 C6 122.8(7) . . ?
C4 C5 H5 118.6 . . ?
C3 C4 H4A 119.6 . . ?
C5 C4 C3 120.9(7) . . ?
C5 C4 H4A 119.6 . . ?
O2 C9 H9A 109.5 . . ?
O2 C9 H9B 109.5 . . ?
O2 C9 H9C 109.5 . . ?
H9A C9 H9B 109.5 . . ?
H9A C9 H9C 109.5 . . ?
H9B C9 H9C 109.5 . . ?

loop_
_geom_bond_atom_site_label_1
_geom_bond_atom_site_label_2
_geom_bond_distance
_geom_bond_site_symmetry_2
_geom_bond_publ_flag
Br1 C10 1.939(6) . ?
Br2 C10 1.945(7) . ?
O2 N1 1.380(6) . ?
O2 C9 1.441(7) . ?
O4 H4 0.8200 . ?
O4 C11 1.422(7) . ?
O3 H3 0.8200 . ?
O3 C8 1.409(6) . ?
O1 C1 1.221(7) . ?
N1 C1 1.367(7) . ?
N1 C8 1.470(8) . ?
C1 C2 1.466(8) . ?
C7 C2 1.395(8) . ?
C7 C8 1.508(8) . ?
C7 C6 1.377(9) . ?
C2 C3 1.396(8) . ?
C10 C8 1.575(8) . ?
C10 C11 1.532(9) . ?
C6 H6 0.9300 . ?
C6 C5 1.403(9) . ?
C11 H11A 0.9700 . ?
C11 H11B 0.9700 . ?
C3 H3A 0.9300 . ?
C3 C4 1.378(9) . ?
C5 H5 0.9300 . ?
C5 C4 1.352(9) . ?
C4 H4A 0.9300 . ?
C9 H9A 0.9600 . ?
C9 H9B 0.9600 . ?
C9 H9C 0.9600 . ?

loop_
_geom_hbond_atom_site_label_D
_geom_hbond_atom_site_label_H
_geom_hbond_atom_site_label_A
_geom_hbond_distance_DH
_geom_hbond_distance_HA
_geom_hbond_distance_DA
_geom_hbond_angle_DHA
_geom_hbond_site_symmetry_A
_geom_hbond_publ_flag
O4 H4 O1 0.82 1.86 2.662(5) 164.2 4_566 yes
O3 H3 O4 0.82 1.90 2.675(6) 158.4 1_565 yes
C11 H11A O2 0.97 2.23 2.847(8) 120.5 . yes
